data_7049861
loop_
_publ_author_name
'Fischer, Christian A.'
'R\"osch, Andreas'
'Elsen, Holger'
'Ballmann, Gerd'
'Wiesinger, Michael'
'Langer, Jens'
'F\"arber, Christian'
'Harder, Sjoerd'

_publ_section_title
;
 Lewis acidic alkaline earth metal complexes with a perfluorinated
 diphenylamide ligand.
;
_journal_issue 20
_journal_name_full 'Dalton transactions (Cambridge, England : 2003)'
_journal_page_first 6757
_journal_page_last 6766
_journal_paper_doi 10.1039/c9dt01272a
_journal_volume 48
_journal_year 2019
_chemical_formula_moiety 'C32 H16 F20 Mg N2 O2'
_chemical_formula_sum 'C32 H16 F20 Mg N2 O2'
_chemical_formula_weight 864.78
_space_group_crystal_system monoclinic
_space_group_IT_number 15
_space_group_name_Hall '-C 2yc'
_space_group_name_H-M_alt 'C 1 2/c 1'
_symmetry_space_group_name_Hall '-C 2yc'
_symmetry_space_group_name_H-M 'C 1 2/c 1'
_atom_sites_solution_hydrogens geom
_atom_sites_solution_primary dual
_audit_creation_date 2017-06-22
_audit_creation_method
;
Olex2 1.2
(compiled 2017.03.28 svn.r3405 for OlexSys, GUI svn.r5337)
;
_audit_update_record
;
2019-03-25 deposited with the CCDC.    2019-04-25 downloaded from the CCDC.
;
_cell_angle_alpha 90
_cell_angle_beta 100.799(5)
_cell_angle_gamma 90
_cell_formula_units_Z 4
_cell_length_a 9.2647(4)
_cell_length_b 20.2362(8)
_cell_length_c 17.7948(7)
_cell_measurement_reflns_used 3425
_cell_measurement_temperature 100
_cell_measurement_theta_max 73.4790
_cell_measurement_theta_min 5.0260
_cell_volume 3277.1(2)
_computing_cell_refinement 'CrysAlisPro 1.171.38.46 (Rigaku OD, 2015)'
_computing_data_collection 'CrysAlisPro 1.171.38.46 (Rigaku OD, 2015)'
_computing_data_reduction 'CrysAlisPro 1.171.38.46 (Rigaku OD, 2015)'
_computing_molecular_graphics 'Olex2 (Dolomanov et al., 2009)'
_computing_publication_material 'Olex2 (Dolomanov et al., 2009)'
_computing_structure_refinement 'ShelXL (Sheldrick, 2015)'
_computing_structure_solution 'ShelXT (Sheldrick, 2015)'
_diffrn_ambient_environment N~2~
_diffrn_ambient_temperature 100
_diffrn_detector 'CCD plate'
_diffrn_detector_area_resol_mean 5.2903
_diffrn_detector_type AtlasS2
_diffrn_measured_fraction_theta_full 0.996
_diffrn_measured_fraction_theta_max 0.995
_diffrn_measurement_details
;
List of Runs (angles in degrees, time in seconds):

  # Type    Start    End  Width  t~exp~   \w     \q     \k     \f   Frames
#--------------------------------------------------------------------------
  1  \w    -66.00  33.00   1.00    1.00    --  -41.15  38.00 -90.00   99
  2  \w     27.00  73.00   1.00    1.00    --   41.15 -99.00-150.00   46
  3  \w     46.00  97.00   1.00    1.00    --  106.54 -77.00-120.00   51
  4  \w     23.00  90.00   1.00    1.00    --   41.15-125.00  30.00   67
  5  \w     30.00 132.00   1.00    1.00    --  106.54 -77.00  30.00  102
  6  \w    102.00 173.00   1.00    1.00    --  106.54  45.00-150.00   71
  7  \w     76.00 160.00   1.00    1.00    --  106.54  77.00 -90.00   84
  8  \w     78.00 163.00   1.00    1.00    --  106.54  77.00 150.00   85
;
_diffrn_measurement_device 'four-circle diffractometer'
_diffrn_measurement_device_type 'SuperNova, Dual, Cu at zero, AtlasS2'
_diffrn_measurement_method '\w scans'
_diffrn_orient_matrix_type 'CrysAlisPro convention (1999,Acta A55,543-557)'
_diffrn_orient_matrix_UB_11 -0.0741269000
_diffrn_orient_matrix_UB_12 0.0002814000
_diffrn_orient_matrix_UB_13 -0.0850477000
_diffrn_orient_matrix_UB_21 -0.0439143000
_diffrn_orient_matrix_UB_22 -0.0728993000
_diffrn_orient_matrix_UB_23 0.0062939000
_diffrn_orient_matrix_UB_31 -0.1456301000
_diffrn_orient_matrix_UB_32 0.0219364000
_diffrn_orient_matrix_UB_33 0.0223055000
_diffrn_radiation_monochromator mirror
_diffrn_radiation_probe x-ray
_diffrn_radiation_type CuK\a
_diffrn_radiation_wavelength 1.54184
_diffrn_reflns_av_R_equivalents 0.0165
_diffrn_reflns_av_unetI/netI 0.0208
_diffrn_reflns_Laue_measured_fraction_full 0.996
_diffrn_reflns_Laue_measured_fraction_max 0.995
_diffrn_reflns_limit_h_max 7
_diffrn_reflns_limit_h_min -11
_diffrn_reflns_limit_k_max 23
_diffrn_reflns_limit_k_min -24
_diffrn_reflns_limit_l_max 18
_diffrn_reflns_limit_l_min -21
_diffrn_reflns_number 5622
_diffrn_reflns_point_group_measured_fraction_full 0.996
_diffrn_reflns_point_group_measured_fraction_max 0.995
_diffrn_reflns_theta_full 67.684
_diffrn_reflns_theta_max 68.096
_diffrn_reflns_theta_min 4.370
_diffrn_source 'micro-focus sealed X-ray tube'
_diffrn_source_type 'SuperNova (Cu) X-ray Source'
_exptl_absorpt_coefficient_mu 1.881
_exptl_absorpt_correction_T_max 1.000
_exptl_absorpt_correction_T_min 0.272
_exptl_absorpt_correction_type gaussian
_exptl_absorpt_process_details
;
CrysAlisPro 1.171.38.46 (Rigaku Oxford Diffraction, 2015)
Numerical absorption correction based on gaussian integration over
            a multifaceted crystal model
Empirical absorption correction using spherical harmonics,
 implemented in SCALE3 ABSPACK scaling algorithm.
;
_exptl_crystal_colour 'clear colourless'
_exptl_crystal_colour_lustre clear
_exptl_crystal_colour_primary colourless
_exptl_crystal_density_diffrn 1.753
_exptl_crystal_description block
_exptl_crystal_F_000 1720
_exptl_crystal_size_max 0.446
_exptl_crystal_size_mid 0.39
_exptl_crystal_size_min 0.372
_refine_diff_density_max 0.481
_refine_diff_density_min -0.425
_refine_diff_density_rms 0.077
_refine_ls_extinction_method none
_refine_ls_goodness_of_fit_ref 1.046
_refine_ls_hydrogen_treatment constr
_refine_ls_matrix_type full
_refine_ls_number_parameters 258
_refine_ls_number_reflns 2982
_refine_ls_number_restraints 0
_refine_ls_restrained_S_all 1.046
_refine_ls_R_factor_all 0.0440
_refine_ls_R_factor_gt 0.0416
_refine_ls_shift/su_max 0.000
_refine_ls_shift/su_mean 0.000
_refine_ls_structure_factor_coef Fsqd
_refine_ls_weighting_details 'w=1/[\s^2^(Fo^2^)+(0.0590P)^2^+5.3710P] where P=(Fo^2^+2Fc^2^)/3'
_refine_ls_weighting_scheme calc
_refine_ls_wR_factor_gt 0.1090
_refine_ls_wR_factor_ref 0.1112
_reflns_Friedel_coverage 0.000
_reflns_number_gt 2792
_reflns_number_total 2982
_reflns_threshold_expression 'I > 2\s(I)'
_cod_data_source_file c9dt01272a2.cif
_cod_data_source_block hasj170517a
_cod_depositor_comments 'Adding full bibliography for 7049859--7049867.cif.'
_cod_database_code 7049861
_shelx_shelxl_version_number 2014/7
_chemical_oxdiff_formula 'C H N Mg Si O F'
_shelx_space_group_comment
;
The symmetry employed for this shelxl refinement is uniquely defined
by the following loop, which should always be used as a source of
symmetry information in preference to the above space-group names.
They are only intended as comments.
;
_reflns_odcompleteness_completeness 99.51
_reflns_odcompleteness_iscentric 1
_reflns_odcompleteness_theta 67.96
_olex2_refinement_description
;
1. Fixed Uiso
 At 1.2 times of:
  All C(H,H) groups
2.a Secondary CH2 refined with riding coordinates:
 C14(H14A,H14B), C16(H16A,H16B), C13(H13A,H13B), C15(H15A,H15B)
;
_olex2_date_sample_data_collection 2017-05-17
_olex2_submission_original_sample_id hasj170517a
_olex2_submission_special_instructions 'No special instructions were received'
_oxdiff_exptl_absorpt_empirical_details
;
Empirical correction (ABSPACK) includes:
- Absorption correction using spherical harmonics
- Frame scaling
;
_oxdiff_exptl_absorpt_empirical_full_max 1.315
_oxdiff_exptl_absorpt_empirical_full_min 0.711

loop_
_space_group_symop_operation_xyz
'x, y, z'
'-x, y, -z+1/2'
'x+1/2, y+1/2, z'
'-x+1/2, y+1/2, -z+1/2'
'-x, -y, -z'
'x, -y, z-1/2'
'-x+1/2, -y+1/2, -z'
'x+1/2, -y+1/2, z-1/2'

loop_
_atom_site_label
_atom_site_type_symbol
_atom_site_fract_x
_atom_site_fract_y
_atom_site_fract_z
_atom_site_U_iso_or_equiv
_atom_site_adp_type
_atom_site_occupancy
_atom_site_site_symmetry_order
_atom_site_calc_flag
_atom_site_refinement_flags_posn
_atom_site_refinement_flags_adp
_atom_site_refinement_flags_occupancy
Mg1 Mg 0.5000 0.48458(4) 0.7500 0.0171(2) Uani 1 2 d S T P
F6 F 0.26613(12) 0.28398(6) 0.67039(7) 0.0242(3) Uani 1 1 d . . .
F1 F 0.24610(12) 0.50828(6) 0.72591(6) 0.0222(3) Uani 1 1 d . . .
F5 F 0.23019(13) 0.34516(6) 0.53430(6) 0.0268(3) Uani 1 1 d . . .
F10 F 0.67946(12) 0.41722(6) 0.65774(7) 0.0260(3) Uani 1 1 d . . .
F2 F -0.03562(13) 0.54088(6) 0.66742(7) 0.0280(3) Uani 1 1 d . . .
F3 F -0.18686(12) 0.47453(7) 0.54318(7) 0.0292(3) Uani 1 1 d . . .
F7 F 0.42617(14) 0.17598(6) 0.65894(8) 0.0327(3) Uani 1 1 d . . .
F4 F -0.04861(13) 0.37582(7) 0.48048(7) 0.0323(3) Uani 1 1 d . . .
F9 F 0.84088(13) 0.30774(7) 0.64870(8) 0.0343(3) Uani 1 1 d . . .
F8 F 0.71631(14) 0.18551(6) 0.64961(8) 0.0341(3) Uani 1 1 d . . .
O1 O 0.48542(14) 0.55603(7) 0.83080(7) 0.0201(3) Uani 1 1 d . . .
N1 N 0.39279(17) 0.41402(8) 0.67144(9) 0.0176(3) Uani 1 1 d . . .
C2 C 0.1700(2) 0.47312(10) 0.66596(11) 0.0189(4) Uani 1 1 d . . .
C7 C 0.4647(2) 0.35547(10) 0.66055(10) 0.0181(4) Uani 1 1 d . . .
C1 C 0.2476(2) 0.42239(9) 0.63717(10) 0.0179(4) Uani 1 1 d . . .
C4 C -0.0476(2) 0.45765(10) 0.57396(11) 0.0223(4) Uani 1 1 d . . .
C6 C 0.1668(2) 0.39132(10) 0.57240(11) 0.0206(4) Uani 1 1 d . . .
C3 C 0.0284(2) 0.49119(10) 0.63650(11) 0.0207(4) Uani 1 1 d . . .
C8 C 0.4063(2) 0.29182(10) 0.66120(11) 0.0205(4) Uani 1 1 d . . .
C10 C 0.6347(2) 0.24017(10) 0.65167(12) 0.0251(4) Uani 1 1 d . . .
C9 C 0.4880(2) 0.23543(10) 0.65565(12) 0.0239(4) Uani 1 1 d . . .
C12 C 0.6143(2) 0.35745(10) 0.65665(11) 0.0204(4) Uani 1 1 d . . .
C5 C 0.0227(2) 0.40773(10) 0.54232(11) 0.0227(4) Uani 1 1 d . . .
C11 C 0.6977(2) 0.30188(11) 0.65199(12) 0.0239(4) Uani 1 1 d . . .
C14 C 0.4404(2) 0.65559(11) 0.89187(12) 0.0279(5) Uani 1 1 d . . .
H14A H 0.3600 0.6780 0.9092 0.033 Uiso 1 1 calc R . .
H14B H 0.5083 0.6883 0.8790 0.033 Uiso 1 1 calc R . .
C16 C 0.5719(3) 0.55450(13) 0.90768(13) 0.0436(7) Uani 1 1 d . . .
H16A H 0.6751 0.5612 0.9064 0.052 Uiso 1 1 calc R . .
H16B H 0.5610 0.5121 0.9315 0.052 Uiso 1 1 calc R . .
C13 C 0.3851(3) 0.61172(13) 0.82551(16) 0.0475(7) Uani 1 1 d . . .
H13A H 0.2865 0.5966 0.8273 0.057 Uiso 1 1 calc R . .
H13B H 0.3828 0.6353 0.7779 0.057 Uiso 1 1 calc R . .
C15 C 0.5167(4) 0.60842(14) 0.95131(14) 0.0485(7) Uani 1 1 d . . .
H15A H 0.5973 0.6301 0.9849 0.058 Uiso 1 1 calc R . .
H15B H 0.4487 0.5913 0.9819 0.058 Uiso 1 1 calc R . .

loop_
_atom_site_aniso_label
_atom_site_aniso_U_11
_atom_site_aniso_U_22
_atom_site_aniso_U_33
_atom_site_aniso_U_23
_atom_site_aniso_U_13
_atom_site_aniso_U_12
Mg1 0.0156(4) 0.0165(4) 0.0177(4) 0.000 -0.0010(3) 0.000
F6 0.0199(6) 0.0218(6) 0.0318(6) -0.0021(5) 0.0075(5) -0.0037(4)
F1 0.0191(6) 0.0221(6) 0.0228(6) -0.0053(4) -0.0024(4) 0.0004(4)
F5 0.0260(6) 0.0311(7) 0.0223(6) -0.0086(5) 0.0018(5) 0.0014(5)
F10 0.0215(6) 0.0233(6) 0.0337(6) 0.0005(5) 0.0068(5) -0.0054(5)
F2 0.0231(6) 0.0284(7) 0.0312(6) -0.0017(5) 0.0019(5) 0.0090(5)
F3 0.0151(6) 0.0419(7) 0.0277(6) 0.0056(5) -0.0038(5) 0.0018(5)
F7 0.0327(7) 0.0162(6) 0.0478(8) -0.0043(5) 0.0037(6) -0.0024(5)
F4 0.0265(6) 0.0434(8) 0.0233(6) -0.0088(5) -0.0050(5) -0.0053(6)
F9 0.0181(6) 0.0392(7) 0.0466(8) -0.0064(6) 0.0090(5) 0.0030(5)
F8 0.0296(7) 0.0268(7) 0.0436(7) -0.0097(6) 0.0013(6) 0.0100(5)
O1 0.0187(7) 0.0202(7) 0.0194(6) -0.0011(5) -0.0019(5) 0.0040(5)
N1 0.0158(8) 0.0164(8) 0.0198(8) -0.0005(6) 0.0009(6) -0.0004(6)
C2 0.0183(9) 0.0190(9) 0.0181(9) -0.0001(7) -0.0002(7) -0.0020(7)
C7 0.0195(9) 0.0191(9) 0.0149(9) -0.0009(7) 0.0015(7) 0.0011(7)
C1 0.0159(9) 0.0192(9) 0.0177(9) 0.0023(7) 0.0011(7) -0.0025(7)
C4 0.0139(9) 0.0295(11) 0.0215(9) 0.0063(8) -0.0014(7) -0.0004(8)
C6 0.0203(9) 0.0225(10) 0.0192(9) -0.0009(8) 0.0040(7) -0.0007(8)
C3 0.0189(9) 0.0209(10) 0.0222(10) 0.0030(8) 0.0038(8) 0.0013(8)
C8 0.0175(9) 0.0225(10) 0.0212(9) -0.0016(7) 0.0029(7) -0.0005(8)
C10 0.0251(10) 0.0226(10) 0.0260(10) -0.0061(8) 0.0012(8) 0.0080(8)
C9 0.0273(10) 0.0181(10) 0.0255(10) -0.0031(8) 0.0027(8) -0.0023(8)
C12 0.0214(10) 0.0210(10) 0.0188(9) -0.0011(7) 0.0035(7) -0.0027(8)
C5 0.0214(10) 0.0284(11) 0.0162(9) -0.0007(8) -0.0021(7) -0.0072(8)
C11 0.0174(9) 0.0309(11) 0.0234(10) -0.0032(8) 0.0035(7) 0.0023(8)
C14 0.0288(11) 0.0251(11) 0.0283(11) -0.0038(9) 0.0017(8) 0.0050(9)
C16 0.0670(18) 0.0388(14) 0.0187(11) -0.0046(9) -0.0085(11) 0.0247(12)
C13 0.0461(15) 0.0361(14) 0.0489(15) -0.0188(12) -0.0201(12) 0.0268(12)
C15 0.0735(19) 0.0452(15) 0.0237(11) -0.0032(11) 0.0009(12) 0.0324(14)

loop_
_atom_type_symbol
_atom_type_description
_atom_type_scat_dispersion_real
_atom_type_scat_dispersion_imag
_atom_type_scat_source
C C 0.0181 0.0091 'International Tables Vol C Tables 4.2.6.8 and 6.1.1.4'
H H 0.0000 0.0000 'International Tables Vol C Tables 4.2.6.8 and 6.1.1.4'
F F 0.0727 0.0534 'International Tables Vol C Tables 4.2.6.8 and 6.1.1.4'
Mg Mg 0.1719 0.1771 'International Tables Vol C Tables 4.2.6.8 and 6.1.1.4'
N N 0.0311 0.0180 'International Tables Vol C Tables 4.2.6.8 and 6.1.1.4'
O O 0.0492 0.0322 'International Tables Vol C Tables 4.2.6.8 and 6.1.1.4'

loop_
_exptl_crystal_face_index_h
_exptl_crystal_face_index_k
_exptl_crystal_face_index_l
_exptl_crystal_face_perp_dist
4 10 -1 0.1840
0 13 3 0.1773
-6 3 5 0.2190
-5 -6 3 0.2167
-3 -11 0 0.2290
2 -12 -4 0.2105
-5 5 -1 0.1864
-4 5 -6 0.1771
0 2 -11 0.1858
4 -2 -9 0.2082
5 -5 1 0.2081
1 -3 11 0.2024
0 -2 11 0.1858
-2 0 11 0.1864
-6 0 0 0.1952
-5 -3 -4 0.1996
5 -4 -6 0.2052
6 -3 -3 0.2009
3 5 8 0.1923
1 7 9 0.1730
-2 7 10 0.1749
-4 -8 6 0.2241
-2 -12 3 0.2026
1 -13 1 0.2080
4 -9 -3 0.2057
5 -6 -4 0.1942
6 -3 -5 0.2028
4 8 -5 0.2036
2 12 -4 0.1797
0 13 -2 0.1675
-3 12 1 0.1771
-5 -4 6 0.2325
0 -10 7 0.2124
-1 -9 9 0.2045
-3 -6 9 0.2151
-4 9 0 0.1819
-4 10 -2 0.1699
-2 10 -6 0.1676
0 10 -8 0.1730
4 5 -9 0.2059
-4 -2 10 0.2121
-2 -4 11 0.1955
0 -6 10 0.1999
3 -8 6 0.2293
5 -2 -7 0.2067
3 2 9 0.1966
1 3 10 0.1819
-1 4 11 0.1729
-5 1 -3 0.1883
-4 0 -6 0.1953
0 -3 -11 0.2124
-5 -5 1 0.2108
-4 -9 -1 0.2302
0 -12 -5 0.2404
2 -11 -6 0.2183
2 11 3 0.1886
2 13 0 0.1780
1 -13 -2 0.2066
-2 -13 0 0.2199
-1 12 -3 0.1663
1 12 -5 0.1730
2 10 -6 0.1868
1 5 -11 0.1908
-1 7 -10 0.1822

loop_
_geom_angle_atom_site_label_1
_geom_angle_atom_site_label_2
_geom_angle_atom_site_label_3
_geom_angle
_geom_angle_site_symmetry_1
_geom_angle_site_symmetry_3
F1 Mg1 F1 156.55(7) 2_656 .
O1 Mg1 F1 85.65(5) . 2_656
O1 Mg1 F1 77.92(5) . .
O1 Mg1 F1 85.65(5) 2_656 .
O1 Mg1 F1 77.93(5) 2_656 2_656
O1 Mg1 O1 90.92(8) . 2_656
O1 Mg1 N1 95.55(6) . 2_656
O1 Mg1 N1 148.42(6) . .
O1 Mg1 N1 148.42(6) 2_656 2_656
O1 Mg1 N1 95.55(6) 2_656 .
N1 Mg1 F1 71.82(5) . .
N1 Mg1 F1 125.93(5) 2_656 .
N1 Mg1 F1 71.82(5) 2_656 2_656
N1 Mg1 F1 125.93(5) . 2_656
N1 Mg1 N1 94.91(9) . 2_656
C2 F1 Mg1 112.79(10) . .
C16 O1 Mg1 123.10(12) . .
C16 O1 C13 108.14(16) . .
C13 O1 Mg1 128.59(13) . .
C7 N1 Mg1 119.36(12) . .
C1 N1 Mg1 120.56(12) . .
C1 N1 C7 119.73(16) . .
F1 C2 C1 116.24(16) . .
F1 C2 C3 118.56(17) . .
C3 C2 C1 125.13(18) . .
N1 C7 C8 126.01(17) . .
N1 C7 C12 119.11(17) . .
C8 C7 C12 114.50(17) . .
N1 C1 C2 116.88(17) . .
N1 C1 C6 129.48(18) . .
C6 C1 C2 113.39(17) . .
F3 C4 C3 120.55(18) . .
F3 C4 C5 120.63(18) . .
C5 C4 C3 118.80(18) . .
F5 C6 C1 120.48(17) . .
F5 C6 C5 116.80(17) . .
C5 C6 C1 122.66(18) . .
F2 C3 C2 120.71(18) . .
F2 C3 C4 120.24(17) . .
C2 C3 C4 119.04(18) . .
F6 C8 C7 119.50(17) . .
F6 C8 C9 117.64(17) . .
C9 C8 C7 122.81(18) . .
F8 C10 C9 120.62(19) . .
F8 C10 C11 120.40(19) . .
C11 C10 C9 118.95(18) . .
F7 C9 C8 119.62(18) . .
F7 C9 C10 119.95(18) . .
C10 C9 C8 120.30(19) . .
F10 C12 C7 117.95(17) . .
F10 C12 C11 118.58(17) . .
C11 C12 C7 123.48(19) . .
F4 C5 C4 119.43(18) . .
F4 C5 C6 119.63(19) . .
C4 C5 C6 120.92(18) . .
F9 C11 C10 120.02(18) . .
F9 C11 C12 120.05(19) . .
C12 C11 C10 119.92(18) . .
H14A C14 H14B 109.1 . .
C13 C14 H14A 111.1 . .
C13 C14 H14B 111.1 . .
C13 C14 C15 103.09(19) . .
C15 C14 H14A 111.1 . .
C15 C14 H14B 111.1 . .
O1 C16 H16A 110.3 . .
O1 C16 H16B 110.3 . .
O1 C16 C15 107.10(19) . .
H16A C16 H16B 108.6 . .
C15 C16 H16A 110.3 . .
C15 C16 H16B 110.3 . .
O1 C13 C14 106.88(18) . .
O1 C13 H13A 110.3 . .
O1 C13 H13B 110.3 . .
C14 C13 H13A 110.3 . .
C14 C13 H13B 110.3 . .
H13A C13 H13B 108.6 . .
C14 C15 H15A 110.7 . .
C14 C15 H15B 110.7 . .
C16 C15 C14 105.19(19) . .
C16 C15 H15A 110.7 . .
C16 C15 H15B 110.7 . .
H15A C15 H15B 108.8 . .

loop_
_geom_bond_atom_site_label_1
_geom_bond_atom_site_label_2
_geom_bond_distance
_geom_bond_site_symmetry_2
Mg1 F1 2.3599(11) .
Mg1 F1 2.3599(11) 2_656
Mg1 O1 2.0613(15) 2_656
Mg1 O1 2.0613(15) .
Mg1 N1 2.1118(17) .
Mg1 N1 2.1118(16) 2_656
F6 C8 1.348(2) .
F1 C2 1.364(2) .
F5 C6 1.352(2) .
F10 C12 1.350(2) .
F2 C3 1.337(2) .
F3 C4 1.348(2) .
F7 C9 1.338(2) .
F4 C5 1.339(2) .
F9 C11 1.344(2) .
F8 C10 1.344(2) .
O1 C16 1.450(3) .
O1 C13 1.452(3) .
N1 C7 1.390(2) .
N1 C1 1.379(2) .
C2 C1 1.404(3) .
C2 C3 1.369(3) .
C7 C8 1.398(3) .
C7 C12 1.402(3) .
C1 C6 1.401(3) .
C4 C3 1.379(3) .
C4 C5 1.378(3) .
C6 C5 1.382(3) .
C8 C9 1.383(3) .
C10 C9 1.378(3) .
C10 C11 1.378(3) .
C12 C11 1.376(3) .
C14 H14A 0.9700 .
C14 H14B 0.9700 .
C14 C13 1.489(3) .
C14 C15 1.500(3) .
C16 H16A 0.9700 .
C16 H16B 0.9700 .
C16 C15 1.485(3) .
C13 H13A 0.9700 .
C13 H13B 0.9700 .
C15 H15A 0.9700 .
C15 H15B 0.9700 .

loop_
_exptl_oxdiff_crystal_face_indexfrac_h
_exptl_oxdiff_crystal_face_indexfrac_k
_exptl_oxdiff_crystal_face_indexfrac_l
_exptl_oxdiff_crystal_face_x
_exptl_oxdiff_crystal_face_y
_exptl_oxdiff_crystal_face_z
4.0068 9.9903 -1.0224 -0.2072 -0.9107 -0.3872
0.0081 12.9996 2.9832 -0.2507 -0.9292 0.3505
-5.9992 3.0120 5.0112 0.0194 0.0754 1.0515
-5.0043 -5.9874 3.0193 0.1125 0.6752 0.6648
-3.0072 -10.9925 0.0212 0.2180 0.9335 0.1973
1.9930 -12.0030 -3.9898 0.1882 0.7624 -0.6425
-4.9995 4.9929 -0.9867 0.4559 -0.1506 0.8156
-4.0007 4.9782 -5.9837 0.8069 -0.2249 0.5584
-0.0023 1.9660 -10.9881 0.9352 -0.2124 -0.2016
3.9977 -2.0248 -9.0003 0.4685 -0.0846 -0.8274
4.9995 -4.9929 0.9867 -0.4559 0.1506 -0.8156
1.0021 -2.9651 10.9857 -1.0094 0.2413 0.0341
0.0023 -1.9660 10.9881 -0.9352 0.2124 0.2016
-1.9974 0.0324 10.9929 -0.7869 0.1545 0.5368
-6.0024 -0.0007 0.0205 0.4432 0.2638 0.8746
-5.0048 -3.0103 -3.9749 0.7082 0.4142 0.5742
4.9979 -4.0144 -6.0055 0.1391 0.0354 -0.9499
5.9998 -3.0061 -3.0137 -0.1893 -0.0633 -1.0069
3.0064 5.0205 7.9746 -0.8997 -0.4478 -0.1498
1.0070 7.0218 8.9782 -0.8362 -0.4996 0.2076
-1.9939 7.0244 9.9872 -0.6996 -0.3617 0.6672
-4.0041 -7.9769 6.0141 -0.2169 0.7952 0.5423
-2.0065 -11.9828 3.0150 -0.1111 0.9806 0.0966
0.9936 -12.9876 1.0083 -0.1631 0.9095 -0.4071
3.9957 -9.0020 -3.0009 -0.0435 0.4619 -0.8463
4.9974 -6.0070 -4.0060 -0.0314 0.1932 -0.9489
5.9992 -3.0120 -5.0112 -0.0194 -0.0754 -1.0515
4.0044 7.9799 -5.0153 0.1320 -0.7891 -0.5200
2.0061 11.9798 -4.0138 0.1960 -0.9867 -0.1189
0.0065 12.9848 -2.0105 0.1742 -0.9595 0.2390
-2.9943 11.9940 0.9970 0.1405 -0.7366 0.7214
-5.0023 -3.9799 6.0135 -0.1417 0.5477 0.7753
-0.0033 -9.9721 7.0011 -0.5980 0.7712 -0.0621
-1.0026 -8.9670 9.0010 -0.6937 0.7544 0.1501
-3.0017 -5.9694 9.0049 -0.5450 0.6237 0.5071
-3.9966 8.9931 0.0047 0.2984 -0.4801 0.7794
-3.9967 9.9865 -1.9938 0.4686 -0.5650 0.7566
-1.9971 9.9748 -5.9956 0.6608 -0.6772 0.3759
0.0030 9.9691 -7.9999 0.6830 -0.7772 0.0398
4.0015 4.9702 -9.0073 0.4708 -0.5947 -0.6746
-3.9996 -1.9694 10.0030 -0.5548 0.3822 0.7624
-1.9996 -3.9648 10.9969 -0.7882 0.4461 0.4495
-0.0002 -5.9661 9.9934 -0.8516 0.4978 0.0921
2.9986 -7.9761 5.9902 -0.7340 0.4875 -0.4780
4.9987 -2.0187 -7.0062 0.2248 -0.1164 -0.9285
3.0051 2.0256 8.9764 -0.9856 -0.2231 -0.1930
1.0051 3.0276 9.9809 -0.9225 -0.2020 0.1427
-0.9948 4.0296 10.9855 -0.8594 -0.1809 0.4783
-5.0023 0.9898 -2.9801 0.6245 0.1288 0.6837
-4.0034 -0.0182 -5.9788 0.8052 0.1395 0.4493
-0.0050 -3.0305 -10.9831 0.9336 0.1520 -0.3107
-5.0044 -4.9940 1.0208 0.2827 0.5903 0.6420
-4.0068 -8.9970 -0.9761 0.3775 0.8257 0.3644
-0.0081 -12.0062 -4.9817 0.4209 0.8442 -0.3733
1.9929 -11.0097 -5.9883 0.3585 0.6774 -0.6653
2.0078 11.0013 2.9784 -0.3990 -0.8714 0.0154
2.0079 12.9909 -0.0198 -0.1435 -1.0353 -0.0079
0.9926 -12.9965 -1.9879 0.0918 0.8913 -0.4740
-2.0079 -12.9909 0.0198 0.1435 1.0353 0.0079
-0.9947 11.9824 -3.0048 0.3327 -0.8487 0.3407
1.0054 11.9767 -5.0091 0.3549 -0.9488 0.0046
2.0044 9.9753 -6.0092 0.3653 -0.8530 -0.2071
0.9998 4.9639 -10.9945 0.8623 -0.4750 -0.2819
-0.9996 6.9652 -9.9909 0.9258 -0.5267 0.0755
